data_7054596
loop_
_publ_author_name
'Yu, Baoyi'
'Xie, Yu'
'Hamad, Fatma B.'
'Leus, Karen'
'Lyapkov, Alex A.'
'Van Hecke, Kristof'
'Verpoort, Francis'

_publ_section_title
;
 Synthesis and characterization of non-chelating ruthenium--indenylidene
 olefin metathesis catalysts derived from substituted
 1,1-diphenyl-2-propyn-1-ols
;
_journal_issue 3
_journal_name_full 'New J. Chem.'
_journal_page_first 1858
_journal_paper_doi 10.1039/C4NJ02034K
_journal_volume 39
_journal_year 2015
_chemical_formula_moiety 'C53 H80 Cl2 P2 Ru, C H2 Cl2'
_chemical_formula_sum 'C54 H82 Cl4 P2 Ru'
_chemical_formula_weight 1036.01
_chemical_name_systematic
; 
 ? 
;
_space_group_IT_number 14
_symmetry_cell_setting monoclinic
_symmetry_space_group_name_Hall '-P 2ybc'
_symmetry_space_group_name_H-M 'P 1 21/c 1'
_atom_sites_solution_hydrogens geom
_atom_sites_solution_primary direct
_atom_sites_solution_secondary difmap
_audit_creation_method SHELXL-97
_audit_update_record
;
2014-02-14 deposited with the CCDC.
2014-12-17 downloaded from the CCDC.
;
_cell_angle_alpha 90.00
_cell_angle_beta 122.706(5)
_cell_angle_gamma 90.00
_cell_formula_units_Z 4
_cell_length_a 19.2677(13)
_cell_length_b 14.6496(8)
_cell_length_c 22.219(2)
_cell_measurement_reflns_used 11457
_cell_measurement_temperature 150(2)
_cell_measurement_theta_max 25.7032
_cell_measurement_theta_min 2.7915
_cell_volume 5277.3(7)
_computing_cell_refinement
;
CrysAlisPro, Agilent Technologies,
Version 1.171.35.21 (release 20-01-2012 CrysAlis171 .NET)
(compiled Jan 23 2012,18:06:46)
;
_computing_data_collection
;
CrysAlisPro, Agilent Technologies,
Version 1.171.35.21 (release 20-01-2012 CrysAlis171 .NET)
(compiled Jan 23 2012,18:06:46)
;
_computing_data_reduction
;
CrysAlisPro, Agilent Technologies,
Version 1.171.35.21 (release 20-01-2012 CrysAlis171 .NET)
(compiled Jan 23 2012,18:06:46)
;
_computing_publication_material Platon
_computing_structure_refinement 'SHELXL-97 (Sheldrick, 1997)'
_computing_structure_solution 'SHELXS-97 (Sheldrick, 1990)'
_diffrn_ambient_temperature 150(2)
_diffrn_measured_fraction_theta_full 0.968
_diffrn_measured_fraction_theta_max 0.968
_diffrn_measurement_device_type 'MAR345 image plate'
_diffrn_measurement_method '120 images, \d\f 1.5\%'
_diffrn_radiation_monochromator 'Zr filter'
_diffrn_radiation_source 'RU200 rotating anode'
_diffrn_radiation_type MoK\a
_diffrn_radiation_wavelength 0.71073
_diffrn_reflns_av_R_equivalents 0.0777
_diffrn_reflns_av_sigmaI/netI 0.0639
_diffrn_reflns_limit_h_max 22
_diffrn_reflns_limit_h_min -22
_diffrn_reflns_limit_k_max 17
_diffrn_reflns_limit_k_min -17
_diffrn_reflns_limit_l_max 26
_diffrn_reflns_limit_l_min -24
_diffrn_reflns_number 32170
_diffrn_reflns_theta_full 25.03
_diffrn_reflns_theta_max 25.03
_diffrn_reflns_theta_min 2.87
_exptl_absorpt_coefficient_mu 0.595
_exptl_absorpt_correction_T_max 0.9709
_exptl_absorpt_correction_T_min 0.8418
_exptl_absorpt_correction_type multi-scan
_exptl_absorpt_process_details
;
CrysAlisPro, Agilent Technologies,
Version 1.171.35.21 (release 20-01-2012 CrysAlis171 .NET)
(compiled Jan 23 2012,18:06:46)
Empirical absorption correction using spherical harmonics,
 implemented in SCALE3 ABSPACK scaling algorithm.
;
_exptl_crystal_colour red
_exptl_crystal_density_diffrn 1.304
_exptl_crystal_density_method 'not measured'
_exptl_crystal_description plate
_exptl_crystal_F_000 2192
_exptl_crystal_size_max 0.30
_exptl_crystal_size_mid 0.15
_exptl_crystal_size_min 0.05
_refine_diff_density_max 1.787
_refine_diff_density_min -1.157
_refine_diff_density_rms 0.106
_refine_ls_extinction_method none
_refine_ls_goodness_of_fit_ref 1.053
_refine_ls_hydrogen_treatment constr
_refine_ls_matrix_type full
_refine_ls_number_parameters 617
_refine_ls_number_reflns 9032
_refine_ls_number_restraints 138
_refine_ls_restrained_S_all 1.047
_refine_ls_R_factor_all 0.0818
_refine_ls_R_factor_gt 0.0634
_refine_ls_shift/su_max 0.001
_refine_ls_shift/su_mean 0.000
_refine_ls_structure_factor_coef Fsqd
_refine_ls_weighting_details 'calc w=1/[\s^2^(Fo^2^)+(0.0934P)^2^+7.4107P] where P=(Fo^2^+2Fc^2^)/3'
_refine_ls_weighting_scheme calc
_refine_ls_wR_factor_gt 0.1641
_refine_ls_wR_factor_ref 0.1795
_reflns_number_gt 6948
_reflns_number_total 9032
_reflns_threshold_expression >2sigma(I)
_cod_data_source_file c4nj02034k2.cif
_cod_data_source_block fv009
_cod_depositor_comments 'Adding full bibliography for 7054596--7054603.cif.'
_cod_original_sg_symbol_H-M 'P 21/c'
_cod_database_code 7054596

loop_
_symmetry_equiv_pos_as_xyz
'x, y, z'
'-x, y+1/2, -z+1/2'
'-x, -y, -z'
'x, -y-1/2, z-1/2'

loop_
_atom_site_label
_atom_site_type_symbol
_atom_site_fract_x
_atom_site_fract_y
_atom_site_fract_z
_atom_site_U_iso_or_equiv
_atom_site_adp_type
_atom_site_occupancy
_atom_site_symmetry_multiplicity
_atom_site_calc_flag
_atom_site_refinement_flags
_atom_site_disorder_assembly
_atom_site_disorder_group
C1 C 0.2890(2) 0.6102(3) 0.2437(2) 0.0215(10) Uani 1 1 d . A .
C2 C 0.2291(3) 0.5475(3) 0.2437(3) 0.0297(11) Uani 1 1 d . A .
H2 H 0.1804 0.5668 0.2411 0.036 Uiso 1 1 calc R . .
C3 C 0.2517(3) 0.4599(3) 0.2478(3) 0.0282(10) Uani 1 1 d D . .
C4 C 0.3274(3) 0.4567(3) 0.2462(2) 0.0267(10) Uani 1 1 d . A .
C5 C 0.3737(3) 0.3824(3) 0.2467(3) 0.0296(11) Uani 1 1 d . . .
C6 C 0.4441(3) 0.4029(3) 0.2465(3) 0.0360(12) Uani 1 1 d . A .
H6 H 0.4772 0.3542 0.2475 0.043 Uiso 1 1 calc R . .
C7 C 0.4674(3) 0.4915(4) 0.2450(3) 0.0334(12) Uani 1 1 d . . .
H7 H 0.5166 0.5025 0.2459 0.040 Uiso 1 1 calc R A .
C8 C 0.4198(3) 0.5651(3) 0.2420(2) 0.0274(10) Uani 1 1 d . A .
H8 H 0.4340 0.6259 0.2380 0.033 Uiso 1 1 calc R . .
C9 C 0.3512(3) 0.5469(3) 0.2450(2) 0.0225(10) Uani 1 1 d . . .
C10 C 0.3499(4) 0.2841(3) 0.2454(4) 0.0536(17) Uani 1 1 d . A .
H10A H 0.3879 0.2444 0.2409 0.080 Uiso 1 1 calc R . .
H10B H 0.2935 0.2742 0.2046 0.080 Uiso 1 1 calc R . .
H10C H 0.3530 0.2698 0.2899 0.080 Uiso 1 1 calc R . .
C11A C 0.2039(8) 0.3792(8) 0.2469(9) 0.025(3) Uani 0.433(11) 1 d PDU A 1
C12A C 0.1292(9) 0.3510(10) 0.1885(9) 0.036(3) Uani 0.433(11) 1 d PDU A 1
H12A H 0.1073 0.3813 0.1440 0.043 Uiso 0.433(11) 1 calc PR A 1
C13A C 0.0858(10) 0.2798(10) 0.1937(9) 0.044(4) Uani 0.433(11) 1 d PDU A 1
H13A H 0.0345 0.2615 0.1529 0.052 Uiso 0.433(11) 1 calc PR A 1
C14A C 0.1163(10) 0.2355(12) 0.2571(9) 0.041(4) Uani 0.433(11) 1 d PDU A 1
H14A H 0.0865 0.1863 0.2605 0.049 Uiso 0.433(11) 1 calc PR A 1
C15A C 0.1904(10) 0.2625(10) 0.3163(8) 0.034(3) Uani 0.433(11) 1 d PDU A 1
H15A H 0.2110 0.2324 0.3607 0.040 Uiso 0.433(11) 1 calc PR A 1
C16A C 0.2359(10) 0.3341(9) 0.3118(8) 0.031(3) Uani 0.433(11) 1 d PDU A 1
C17A C 0.3153(7) 0.3632(8) 0.3754(6) 0.038(3) Uani 0.433(11) 1 d PDU A 1
H17A H 0.3584 0.3611 0.3647 0.058 Uiso 0.433(11) 1 calc PR A 1
H17B H 0.3300 0.3220 0.4154 0.058 Uiso 0.433(11) 1 calc PR A 1
H17C H 0.3101 0.4256 0.3883 0.058 Uiso 0.433(11) 1 calc PR A 1
C11B C 0.2120(7) 0.3812(7) 0.2607(7) 0.030(3) Uani 0.567(11) 1 d PDU A 2
C12B C 0.2335(8) 0.3551(8) 0.3294(6) 0.040(3) Uani 0.567(11) 1 d PDU A 2
H12B H 0.2750 0.3876 0.3701 0.048 Uiso 0.567(11) 1 calc PR A 2
C13B C 0.1941(8) 0.2821(8) 0.3377(7) 0.048(3) Uani 0.567(11) 1 d PDU A 2
H13B H 0.2089 0.2645 0.3843 0.057 Uiso 0.567(11) 1 calc PR A 2
C14B C 0.1342(9) 0.2347(10) 0.2796(7) 0.044(3) Uani 0.567(11) 1 d PDU A 2
H14B H 0.1080 0.1841 0.2861 0.052 Uiso 0.567(11) 1 calc PR A 2
C15B C 0.1120(7) 0.2599(8) 0.2127(7) 0.038(2) Uani 0.567(11) 1 d PDU A 2
H15B H 0.0695 0.2275 0.1726 0.046 Uiso 0.567(11) 1 calc PR A 2
C16B C 0.1507(7) 0.3324(8) 0.2020(7) 0.033(2) Uani 0.567(11) 1 d PDU A 2
C17B C 0.1285(6) 0.3592(7) 0.1284(5) 0.048(3) Uani 0.567(11) 1 d PDU A 2
H17D H 0.0875 0.4082 0.1102 0.072 Uiso 0.567(11) 1 calc PR A 2
H17E H 0.1056 0.3062 0.0965 0.072 Uiso 0.567(11) 1 calc PR A 2
H17F H 0.1781 0.3805 0.1306 0.072 Uiso 0.567(11) 1 calc PR A 2
C18 C 0.0679(3) 0.7163(4) 0.1079(3) 0.0378(13) Uani 1 1 d . . .
H18 H 0.0753 0.7172 0.1560 0.045 Uiso 1 1 calc R . .
C19 C -0.0102(3) 0.7721(4) 0.0603(4) 0.0564(18) Uani 1 1 d . . .
H19A H 0.0000 0.8367 0.0758 0.068 Uiso 1 1 calc R . .
H19B H -0.0249 0.7695 0.0102 0.068 Uiso 1 1 calc R . .
C20 C -0.0813(4) 0.7351(5) 0.0645(5) 0.079(3) Uani 1 1 d . . .
H20A H -0.0692 0.7454 0.1133 0.095 Uiso 1 1 calc R . .
H20B H -0.1321 0.7694 0.0306 0.095 Uiso 1 1 calc R . .
C21 C -0.0966(4) 0.6341(5) 0.0471(6) 0.094(3) Uani 1 1 d . . .
H21A H -0.1380 0.6123 0.0571 0.113 Uiso 1 1 calc R . .
H21B H -0.1197 0.6253 -0.0046 0.113 Uiso 1 1 calc R . .
C22 C -0.0194(4) 0.5777(5) 0.0895(4) 0.069(2) Uani 1 1 d . . .
H22A H -0.0310 0.5144 0.0709 0.083 Uiso 1 1 calc R . .
H22B H -0.0029 0.5758 0.1401 0.083 Uiso 1 1 calc R . .
C23 C 0.0523(3) 0.6162(4) 0.0856(3) 0.0432(14) Uani 1 1 d . . .
H23A H 0.1028 0.5803 0.1174 0.052 Uiso 1 1 calc R . .
H23B H 0.0391 0.6103 0.0361 0.052 Uiso 1 1 calc R . .
C24 C 0.1832(3) 0.7189(3) 0.0536(3) 0.0299(11) Uani 1 1 d . . .
H24 H 0.2311 0.7552 0.0607 0.036 Uiso 1 1 calc R . .
C25 C 0.2100(3) 0.6190(3) 0.0594(3) 0.0360(12) Uani 1 1 d . . .
H25A H 0.2574 0.6066 0.1085 0.043 Uiso 1 1 calc R . .
H25B H 0.1641 0.5783 0.0499 0.043 Uiso 1 1 calc R . .
C26 C 0.2342(4) 0.5994(4) 0.0058(3) 0.0450(14) Uani 1 1 d . . .
H26A H 0.2841 0.6351 0.0189 0.054 Uiso 1 1 calc R . .
H26B H 0.2478 0.5338 0.0079 0.054 Uiso 1 1 calc R . .
C27 C 0.1654(4) 0.6237(5) -0.0697(3) 0.0571(18) Uani 1 1 d . . .
H27A H 0.1848 0.6144 -0.1024 0.068 Uiso 1 1 calc R . .
H27B H 0.1181 0.5822 -0.0849 0.068 Uiso 1 1 calc R . .
C28 C 0.1372(4) 0.7215(5) -0.0754(3) 0.0531(17) Uani 1 1 d . . .
H28A H 0.1825 0.7631 -0.0659 0.064 Uiso 1 1 calc R . .
H28B H 0.0900 0.7331 -0.1247 0.064 Uiso 1 1 calc R . .
C29 C 0.1117(3) 0.7420(4) -0.0234(3) 0.0415(14) Uani 1 1 d . . .
H29A H 0.0625 0.7054 -0.0359 0.050 Uiso 1 1 calc R . .
H29B H 0.0972 0.8074 -0.0265 0.050 Uiso 1 1 calc R . .
C30 C 0.1496(3) 0.8838(3) 0.1071(3) 0.0310(11) Uani 1 1 d . . .
H30 H 0.0929 0.8905 0.0634 0.037 Uiso 1 1 calc R . .
C31 C 0.2083(3) 0.9343(4) 0.0913(3) 0.0425(14) Uani 1 1 d . . .
H31A H 0.2653 0.9317 0.1339 0.051 Uiso 1 1 calc R . .
H31B H 0.2075 0.9043 0.0511 0.051 Uiso 1 1 calc R . .
C32 C 0.1812(4) 1.0338(4) 0.0723(4) 0.0529(17) Uani 1 1 d . . .
H32A H 0.2195 1.0661 0.0629 0.064 Uiso 1 1 calc R . .
H32B H 0.1254 1.0361 0.0282 0.064 Uiso 1 1 calc R . .
C33 C 0.1803(4) 1.0813(4) 0.1324(4) 0.0634(19) Uani 1 1 d . . .
H33A H 0.1609 1.1449 0.1181 0.076 Uiso 1 1 calc R . .
H33B H 0.2371 1.0835 0.1754 0.076 Uiso 1 1 calc R . .
C34 C 0.1247(4) 1.0325(4) 0.1507(4) 0.0587(17) Uani 1 1 d . . .
H34A H 0.0667 1.0377 0.1101 0.070 Uiso 1 1 calc R . .
H34B H 0.1294 1.0619 0.1929 0.070 Uiso 1 1 calc R . .
C35 C 0.1484(4) 0.9308(4) 0.1670(3) 0.0443(14) Uani 1 1 d . . .
H35A H 0.2036 0.9258 0.2117 0.053 Uiso 1 1 calc R . .
H35B H 0.1083 0.8996 0.1749 0.053 Uiso 1 1 calc R . .
C36 C 0.3892(3) 0.7159(3) 0.4384(3) 0.0297(11) Uani 1 1 d . . .
H36 H 0.3369 0.7407 0.4313 0.036 Uiso 1 1 calc R . .
C37 C 0.4575(3) 0.7442(3) 0.5150(3) 0.0339(12) Uani 1 1 d . . .
H37A H 0.5109 0.7179 0.5271 0.041 Uiso 1 1 calc R . .
H37B H 0.4630 0.8115 0.5180 0.041 Uiso 1 1 calc R . .
C38 C 0.4359(4) 0.7101(4) 0.5678(3) 0.0427(14) Uani 1 1 d . . .
H38A H 0.4812 0.7260 0.6171 0.051 Uiso 1 1 calc R . .
H38B H 0.3854 0.7414 0.5583 0.051 Uiso 1 1 calc R . .
C39 C 0.4220(4) 0.6074(4) 0.5627(3) 0.0468(15) Uani 1 1 d . . .
H39A H 0.4040 0.5889 0.5951 0.056 Uiso 1 1 calc R . .
H39B H 0.4745 0.5757 0.5784 0.056 Uiso 1 1 calc R . .
C40 C 0.3568(4) 0.5786(4) 0.4863(3) 0.0403(13) Uani 1 1 d . . .
H40A H 0.3523 0.5112 0.4839 0.048 Uiso 1 1 calc R . .
H40B H 0.3026 0.6038 0.4729 0.048 Uiso 1 1 calc R . .
C41 C 0.3784(3) 0.6121(3) 0.4336(3) 0.0322(11) Uani 1 1 d . . .
H41A H 0.3340 0.5948 0.3844 0.039 Uiso 1 1 calc R . .
H41B H 0.4302 0.5827 0.4443 0.039 Uiso 1 1 calc R . .
C42 C 0.5034(3) 0.7519(3) 0.3853(3) 0.0280(11) Uani 1 1 d . . .
H42 H 0.4981 0.7647 0.3388 0.034 Uiso 1 1 calc R . .
C43 C 0.5338(3) 0.6526(3) 0.4036(3) 0.0301(11) Uani 1 1 d . . .
H43A H 0.5491 0.6380 0.4528 0.036 Uiso 1 1 calc R . .
H43B H 0.4891 0.6105 0.3702 0.036 Uiso 1 1 calc R . .
C44 C 0.6086(3) 0.6396(3) 0.3975(3) 0.0375(12) Uani 1 1 d . . .
H44A H 0.5928 0.6528 0.3480 0.045 Uiso 1 1 calc R . .
H44B H 0.6275 0.5754 0.4085 0.045 Uiso 1 1 calc R . .
C45 C 0.6791(3) 0.7033(4) 0.4496(3) 0.0453(15) Uani 1 1 d . . .
H45A H 0.7250 0.6980 0.4419 0.054 Uiso 1 1 calc R . .
H45B H 0.7000 0.6844 0.4993 0.054 Uiso 1 1 calc R . .
C46 C 0.6503(3) 0.8031(4) 0.4390(3) 0.0438(14) Uani 1 1 d . . .
H46A H 0.6948 0.8408 0.4776 0.053 Uiso 1 1 calc R . .
H46B H 0.6401 0.8255 0.3929 0.053 Uiso 1 1 calc R . .
C47 C 0.5725(3) 0.8150(3) 0.4395(3) 0.0369(12) Uani 1 1 d . . .
H47A H 0.5538 0.8793 0.4281 0.044 Uiso 1 1 calc R . .
H47B H 0.5847 0.8017 0.4880 0.044 Uiso 1 1 calc R . .
C48 C 0.3965(3) 0.8928(3) 0.3839(2) 0.0255(10) Uani 1 1 d . . .
H48 H 0.4482 0.9058 0.4311 0.031 Uiso 1 1 calc R . .
C49 C 0.4007(3) 0.9506(3) 0.3283(3) 0.0342(12) Uani 1 1 d . . .
H49A H 0.3492 0.9424 0.2808 0.041 Uiso 1 1 calc R . .
H49B H 0.4474 0.9298 0.3250 0.041 Uiso 1 1 calc R . .
C50 C 0.4118(4) 1.0520(3) 0.3492(4) 0.0475(15) Uani 1 1 d . . .
H50A H 0.4653 1.0607 0.3949 0.057 Uiso 1 1 calc R . .
H50B H 0.4126 1.0884 0.3120 0.057 Uiso 1 1 calc R . .
C51 C 0.3430(4) 1.0855(4) 0.3570(3) 0.0457(14) Uani 1 1 d . . .
H51A H 0.2903 1.0842 0.3098 0.055 Uiso 1 1 calc R . .
H51B H 0.3540 1.1495 0.3741 0.055 Uiso 1 1 calc R . .
C52 C 0.3353(4) 1.0264(4) 0.4096(3) 0.0450(14) Uani 1 1 d . . .
H52A H 0.2872 1.0471 0.4109 0.054 Uiso 1 1 calc R . .
H52B H 0.3852 1.0343 0.4581 0.054 Uiso 1 1 calc R . .
C53 C 0.3249(3) 0.9251(3) 0.3894(3) 0.0357(12) Uani 1 1 d . . .
H53A H 0.3231 0.8888 0.4261 0.043 Uiso 1 1 calc R . .
H53B H 0.2722 0.9159 0.3430 0.043 Uiso 1 1 calc R . .
C54 C 0.0813(5) 0.5240(8) 0.3103(4) 0.132(4) Uani 1 1 d D . .
H54A H 0.1208 0.5000 0.2987 0.158 Uiso 1 1 calc R . .
H54B H 0.0773 0.5909 0.3028 0.158 Uiso 1 1 calc R . .
Cl1 Cl 0.36686(6) 0.78021(8) 0.20064(6) 0.0262(3) Uani 1 1 d . A .
Cl2 Cl 0.19518(7) 0.74072(7) 0.29026(7) 0.0284(3) Uani 1 1 d . A .
Cl3 Cl -0.0161(3) 0.4739(3) 0.25311(18) 0.1676(16) Uani 1 1 d D . .
Cl4 Cl 0.1172(2) 0.5003(3) 0.39888(19) 0.1596(14) Uani 1 1 d D . .
P1 P 0.16788(7) 0.75921(8) 0.12452(7) 0.0242(3) Uani 1 1 d . A .
P2 P 0.39759(7) 0.76875(8) 0.36684(6) 0.0234(3) Uani 1 1 d . A .
Ru1 Ru 0.28397(2) 0.73713(2) 0.245442(18) 0.01928(14) Uani 1 1 d . . .

loop_
_atom_site_aniso_label
_atom_site_aniso_U_11
_atom_site_aniso_U_22
_atom_site_aniso_U_33
_atom_site_aniso_U_23
_atom_site_aniso_U_13
_atom_site_aniso_U_12
C1 0.012(2) 0.026(2) 0.022(2) 0.0032(18) 0.0066(19) 0.0021(16)
C2 0.024(2) 0.027(3) 0.041(3) 0.002(2) 0.020(2) 0.0013(19)
C3 0.025(2) 0.022(2) 0.033(3) 0.002(2) 0.013(2) 0.0008(19)
C4 0.024(2) 0.024(2) 0.027(2) -0.003(2) 0.011(2) 0.0013(19)
C5 0.026(2) 0.021(2) 0.038(3) 0.005(2) 0.015(2) 0.0075(19)
C6 0.029(3) 0.034(3) 0.040(3) -0.005(2) 0.016(2) 0.012(2)
C7 0.017(2) 0.047(3) 0.034(3) -0.006(2) 0.012(2) -0.001(2)
C8 0.022(2) 0.029(3) 0.029(3) -0.002(2) 0.012(2) -0.0007(19)
C9 0.019(2) 0.023(2) 0.018(2) -0.0008(18) 0.0047(19) -0.0003(17)
C10 0.054(4) 0.021(3) 0.097(5) 0.005(3) 0.048(4) 0.012(3)
C11A 0.022(5) 0.023(6) 0.036(6) -0.005(4) 0.019(4) 0.004(4)
C12A 0.028(6) 0.031(6) 0.038(6) 0.001(5) 0.010(5) -0.001(5)
C13A 0.030(6) 0.036(7) 0.043(6) 0.003(5) 0.005(5) -0.007(5)
C14A 0.030(6) 0.035(6) 0.045(7) 0.003(5) 0.012(5) -0.004(4)
C15A 0.036(5) 0.027(6) 0.034(6) 0.001(5) 0.016(5) 0.002(4)
C16A 0.028(5) 0.023(6) 0.036(6) -0.005(4) 0.014(4) 0.002(4)
C17A 0.042(6) 0.029(6) 0.031(5) -0.005(5) 0.012(5) -0.003(4)
C11B 0.029(5) 0.026(5) 0.035(5) 0.001(4) 0.017(4) 0.001(4)
C12B 0.049(5) 0.033(5) 0.037(5) -0.003(4) 0.023(4) -0.009(4)
C13B 0.063(6) 0.043(6) 0.047(5) -0.002(4) 0.036(5) -0.016(4)
C14B 0.049(6) 0.036(5) 0.054(6) -0.003(4) 0.033(5) -0.011(4)
C15B 0.035(6) 0.023(5) 0.048(5) -0.004(4) 0.017(5) -0.001(4)
C16B 0.032(5) 0.023(5) 0.038(5) -0.002(4) 0.016(4) 0.003(4)
C17B 0.049(6) 0.036(5) 0.033(4) -0.003(4) 0.006(4) -0.011(4)
C18 0.018(2) 0.044(3) 0.045(3) 0.005(3) 0.013(2) -0.001(2)
C19 0.021(3) 0.045(3) 0.078(5) 0.012(3) 0.010(3) 0.000(2)
C20 0.023(3) 0.073(5) 0.130(8) 0.021(5) 0.034(4) 0.007(3)
C21 0.025(3) 0.082(5) 0.154(8) 0.031(6) 0.034(4) -0.014(3)
C22 0.032(3) 0.065(4) 0.105(6) 0.027(4) 0.033(4) -0.007(3)
C23 0.021(3) 0.039(3) 0.060(4) 0.016(3) 0.015(3) -0.003(2)
C24 0.022(2) 0.039(3) 0.024(2) -0.002(2) 0.008(2) -0.008(2)
C25 0.043(3) 0.036(3) 0.028(3) -0.008(2) 0.018(2) -0.010(2)
C26 0.048(3) 0.052(4) 0.040(3) -0.016(3) 0.027(3) -0.014(3)
C27 0.053(4) 0.087(5) 0.038(3) -0.026(3) 0.029(3) -0.032(4)
C28 0.046(4) 0.075(5) 0.027(3) -0.003(3) 0.013(3) -0.027(3)
C29 0.033(3) 0.057(4) 0.023(3) 0.001(2) 0.007(2) -0.014(2)
C30 0.022(2) 0.025(2) 0.036(3) 0.007(2) 0.009(2) 0.0007(19)
C31 0.039(3) 0.033(3) 0.052(4) 0.014(3) 0.022(3) 0.003(2)
C32 0.042(3) 0.039(3) 0.068(4) 0.025(3) 0.024(3) -0.002(3)
C33 0.067(5) 0.026(3) 0.083(5) 0.004(3) 0.031(4) -0.003(3)
C34 0.065(4) 0.041(3) 0.075(5) 0.001(3) 0.041(4) 0.004(3)
C35 0.041(3) 0.031(3) 0.060(4) 0.002(3) 0.027(3) 0.002(2)
C36 0.033(3) 0.024(2) 0.025(2) -0.002(2) 0.011(2) -0.003(2)
C37 0.042(3) 0.028(3) 0.022(3) -0.002(2) 0.011(2) -0.005(2)
C38 0.061(4) 0.035(3) 0.024(3) 0.000(2) 0.018(3) -0.001(3)
C39 0.072(4) 0.036(3) 0.028(3) 0.007(2) 0.024(3) 0.003(3)
C40 0.052(3) 0.032(3) 0.036(3) -0.001(2) 0.023(3) -0.008(2)
C41 0.042(3) 0.027(3) 0.021(2) -0.001(2) 0.013(2) -0.004(2)
C42 0.023(2) 0.021(2) 0.029(3) -0.003(2) 0.006(2) -0.0039(18)
C43 0.024(2) 0.027(2) 0.027(3) -0.003(2) 0.006(2) -0.0017(19)
C44 0.027(3) 0.026(3) 0.050(3) -0.001(2) 0.015(2) 0.002(2)
C45 0.023(3) 0.038(3) 0.055(4) -0.002(3) 0.008(3) 0.002(2)
C46 0.022(3) 0.038(3) 0.051(3) -0.009(3) 0.006(2) -0.005(2)
C47 0.029(3) 0.028(3) 0.037(3) -0.007(2) 0.006(2) -0.005(2)
C48 0.030(3) 0.021(2) 0.022(2) -0.0037(18) 0.012(2) -0.0019(18)
C49 0.039(3) 0.024(3) 0.041(3) 0.005(2) 0.022(3) 0.004(2)
C50 0.071(4) 0.021(3) 0.062(4) -0.002(3) 0.044(4) -0.005(3)
C51 0.070(4) 0.026(3) 0.051(4) -0.003(3) 0.040(3) 0.004(3)
C52 0.063(4) 0.031(3) 0.046(3) -0.007(3) 0.033(3) 0.001(3)
C53 0.044(3) 0.030(3) 0.036(3) -0.004(2) 0.024(3) 0.000(2)
C54 0.126(10) 0.173(11) 0.162(11) 0.033(9) 0.121(10) -0.004(8)
Cl1 0.0168(5) 0.0322(6) 0.0268(6) 0.0012(5) 0.0099(5) -0.0052(4)
Cl2 0.0271(6) 0.0291(6) 0.0339(7) 0.0008(5) 0.0196(5) 0.0029(4)
Cl3 0.151(3) 0.252(5) 0.096(2) -0.013(3) 0.064(2) -0.005(3)
Cl4 0.155(3) 0.207(4) 0.117(3) -0.039(2) 0.073(2) -0.049(3)
P1 0.0152(6) 0.0262(6) 0.0246(7) 0.0028(5) 0.0065(5) -0.0018(4)
P2 0.0219(6) 0.0203(6) 0.0218(6) -0.0002(5) 0.0076(5) -0.0007(4)
Ru1 0.0144(2) 0.0192(2) 0.0209(2) 0.00013(14) 0.00734(17) -0.00049(13)

loop_
_atom_type_symbol
_atom_type_description
_atom_type_scat_dispersion_real
_atom_type_scat_dispersion_imag
_atom_type_scat_source
C C 0.0033 0.0016 'International Tables Vol C Tables 4.2.6.8 and 6.1.1.4'
H H 0.0000 0.0000 'International Tables Vol C Tables 4.2.6.8 and 6.1.1.4'
Cl Cl 0.1484 0.1585 'International Tables Vol C Tables 4.2.6.8 and 6.1.1.4'
P P 0.1023 0.0942 'International Tables Vol C Tables 4.2.6.8 and 6.1.1.4'
Ru Ru -1.2594 0.8363 'International Tables Vol C Tables 4.2.6.8 and 6.1.1.4'

loop_
_geom_angle_atom_site_label_1
_geom_angle_atom_site_label_2
_geom_angle_atom_site_label_3
_geom_angle
C2 C1 C9 103.4(4)
C2 C1 Ru1 124.8(3)
C9 C1 Ru1 131.7(3)
C3 C2 C1 111.6(4)
C3 C2 H2 124.2
C1 C2 H2 124.2
C2 C3 C4 108.5(4)
C2 C3 C11A 125.5(7)
C4 C3 C11A 125.7(6)
C2 C3 C11B 124.7(6)
C4 C3 C11B 126.4(6)
C5 C4 C9 121.2(4)
C5 C4 C3 131.0(4)
C9 C4 C3 107.8(4)
C6 C5 C4 116.7(4)
C6 C5 C10 119.6(4)
C4 C5 C10 123.7(4)
C7 C6 C5 122.4(4)
C7 C6 H6 118.8
C5 C6 H6 118.8
C6 C7 C8 120.9(5)
C6 C7 H7 119.6
C8 C7 H7 119.6
C9 C8 C7 118.1(4)
C9 C8 H8 121.0
C7 C8 H8 121.0
C8 C9 C4 120.7(4)
C8 C9 C1 130.7(4)
C4 C9 C1 108.5(4)
C5 C10 H10A 109.5
C5 C10 H10B 109.5
H10A C10 H10B 109.5
C5 C10 H10C 109.5
H10A C10 H10C 109.5
H10B C10 H10C 109.5
C12A C11A C16A 119.0(11)
C12A C11A C3 124.9(12)
C16A C11A C3 116.0(11)
C11A C12A C13A 121.2(13)
C11A C12A H12A 119.4
C13A C12A H12A 119.4
C14A C13A C12A 120.2(14)
C14A C13A H13A 119.9
C12A C13A H13A 119.9
C13A C14A C15A 119.8(15)
C13A C14A H14A 120.1
C15A C14A H14A 120.1
C14A C15A C16A 120.8(14)
C14A C15A H15A 119.6
C16A C15A H15A 119.6
C11A C16A C15A 118.9(11)
C11A C16A C17A 120.3(13)
C15A C16A C17A 120.7(12)
C16B C11B C12B 118.8(9)
C16B C11B C3 118.6(9)
C12B C11B C3 122.6(10)
C13B C12B C11B 119.8(10)
C13B C12B H12B 120.1
C11B C12B H12B 120.1
C14B C13B C12B 120.8(11)
C14B C13B H13B 119.6
C12B C13B H13B 119.6
C15B C14B C13B 120.1(12)
C15B C14B H14B 120.0
C13B C14B H14B 120.0
C14B C15B C16B 121.0(10)
C14B C15B H15B 119.5
C16B C15B H15B 119.5
C15B C16B C11B 119.5(10)
C15B C16B C17B 121.5(10)
C11B C16B C17B 119.0(10)
C16B C17B H17D 109.5
C16B C17B H17E 109.5
H17D C17B H17E 109.5
C16B C17B H17F 109.5
H17D C17B H17F 109.5
H17E C17B H17F 109.5
C23 C18 C19 110.0(4)
C23 C18 P1 113.0(4)
C19 C18 P1 118.9(4)
C23 C18 H18 104.5
C19 C18 H18 104.5
P1 C18 H18 104.5
C20 C19 C18 110.5(5)
C20 C19 H19A 109.6
C18 C19 H19A 109.6
C20 C19 H19B 109.6
C18 C19 H19B 109.6
H19A C19 H19B 108.1
C21 C20 C19 112.9(6)
C21 C20 H20A 109.0
C19 C20 H20A 109.0
C21 C20 H20B 109.0
C19 C20 H20B 109.0
H20A C20 H20B 107.8
C22 C21 C20 112.7(6)
C22 C21 H21A 109.1
C20 C21 H21A 109.1
C22 C21 H21B 109.1
C20 C21 H21B 109.1
H21A C21 H21B 107.8
C21 C22 C23 112.2(5)
C21 C22 H22A 109.2
C23 C22 H22A 109.2
C21 C22 H22B 109.2
C23 C22 H22B 109.2
H22A C22 H22B 107.9
C18 C23 C22 111.1(5)
C18 C23 H23A 109.4
C22 C23 H23A 109.4
C18 C23 H23B 109.4
C22 C23 H23B 109.4
H23A C23 H23B 108.0
C25 C24 C29 111.1(4)
C25 C24 P1 115.7(3)
C29 C24 P1 114.6(4)
C25 C24 H24 104.7
C29 C24 H24 104.7
P1 C24 H24 104.7
C26 C25 C24 110.2(4)
C26 C25 H25A 109.6
C24 C25 H25A 109.6
C26 C25 H25B 109.6
C24 C25 H25B 109.6
H25A C25 H25B 108.1
C27 C26 C25 111.5(5)
C27 C26 H26A 109.3
C25 C26 H26A 109.3
C27 C26 H26B 109.3
C25 C26 H26B 109.3
H26A C26 H26B 108.0
C28 C27 C26 112.0(5)
C28 C27 H27A 109.2
C26 C27 H27A 109.2
C28 C27 H27B 109.2
C26 C27 H27B 109.2
H27A C27 H27B 107.9
C29 C28 C27 112.0(5)
C29 C28 H28A 109.2
C27 C28 H28A 109.2
C29 C28 H28B 109.2
C27 C28 H28B 109.2
H28A C28 H28B 107.9
C28 C29 C24 109.9(5)
C28 C29 H29A 109.7
C24 C29 H29A 109.7
C28 C29 H29B 109.7
C24 C29 H29B 109.7
H29A C29 H29B 108.2
C35 C30 C31 110.2(4)
C35 C30 P1 110.8(4)
C31 C30 P1 116.1(4)
C35 C30 H30 106.4
C31 C30 H30 106.4
P1 C30 H30 106.4
C32 C31 C30 109.8(5)
C32 C31 H31A 109.7
C30 C31 H31A 109.7
C32 C31 H31B 109.7
C30 C31 H31B 109.7
H31A C31 H31B 108.2
C33 C32 C31 111.1(5)
C33 C32 H32A 109.4
C31 C32 H32A 109.4
C33 C32 H32B 109.4
C31 C32 H32B 109.4
H32A C32 H32B 108.0
C32 C33 C34 111.5(5)
C32 C33 H33A 109.3
C34 C33 H33A 109.3
C32 C33 H33B 109.3
C34 C33 H33B 109.3
H33A C33 H33B 108.0
C33 C34 C35 110.9(5)
C33 C34 H34A 109.5
C35 C34 H34A 109.5
C33 C34 H34B 109.5
C35 C34 H34B 109.5
H34A C34 H34B 108.0
C30 C35 C34 112.1(5)
C30 C35 H35A 109.2
C34 C35 H35A 109.2
C30 C35 H35B 109.2
C34 C35 H35B 109.2
H35A C35 H35B 107.9
C41 C36 C37 110.2(4)
C41 C36 P2 115.3(3)
C37 C36 P2 114.6(3)
C41 C36 H36 105.2
C37 C36 H36 105.2
P2 C36 H36 105.2
C38 C37 C36 109.6(4)
C38 C37 H37A 109.7
C36 C37 H37A 109.7
C38 C37 H37B 109.7
C36 C37 H37B 109.7
H37A C37 H37B 108.2
C39 C38 C37 112.1(4)
C39 C38 H38A 109.2
C37 C38 H38A 109.2
C39 C38 H38B 109.2
C37 C38 H38B 109.2
H38A C38 H38B 107.9
C38 C39 C40 111.2(4)
C38 C39 H39A 109.4
C40 C39 H39A 109.4
C38 C39 H39B 109.4
C40 C39 H39B 109.4
H39A C39 H39B 108.0
C41 C40 C39 111.3(5)
C41 C40 H40A 109.4
C39 C40 H40A 109.4
C41 C40 H40B 109.4
C39 C40 H40B 109.4
H40A C40 H40B 108.0
C40 C41 C36 110.5(4)
C40 C41 H41A 109.5
C36 C41 H41A 109.5
C40 C41 H41B 109.5
C36 C41 H41B 109.5
H41A C41 H41B 108.1
C47 C42 C43 108.6(4)
C47 C42 P2 118.4(4)
C43 C42 P2 113.5(3)
C47 C42 H42 105.0
C43 C42 H42 105.0
P2 C42 H42 105.0
C44 C43 C42 109.7(4)
C44 C43 H43A 109.7
C42 C43 H43A 109.7
C44 C43 H43B 109.7
C42 C43 H43B 109.7
H43A C43 H43B 108.2
C43 C44 C45 110.6(4)
C43 C44 H44A 109.5
C45 C44 H44A 109.5
C43 C44 H44B 109.5
C45 C44 H44B 109.5
H44A C44 H44B 108.1
C44 C45 C46 111.3(4)
C44 C45 H45A 109.4
C46 C45 H45A 109.4
C44 C45 H45B 109.4
C46 C45 H45B 109.4
H45A C45 H45B 108.0
C47 C46 C45 112.7(5)
C47 C46 H46A 109.0
C45 C46 H46A 109.0
C47 C46 H46B 109.0
C45 C46 H46B 109.0
H46A C46 H46B 107.8
C46 C47 C42 111.6(4)
C46 C47 H47A 109.3
C42 C47 H47A 109.3
C46 C47 H47B 109.3
C42 C47 H47B 109.3
H47A C47 H47B 108.0
C53 C48 C49 109.6(4)
C53 C48 P2 115.4(3)
C49 C48 P2 111.4(3)
C53 C48 H48 106.6
C49 C48 H48 106.6
P2 C48 H48 106.6
C48 C49 C50 110.5(4)
C48 C49 H49A 109.5
C50 C49 H49A 109.5
C48 C49 H49B 109.5
C50 C49 H49B 109.5
H49A C49 H49B 108.1
C51 C50 C49 111.2(5)
C51 C50 H50A 109.4
C49 C50 H50A 109.4
C51 C50 H50B 109.4
C49 C50 H50B 109.4
H50A C50 H50B 108.0
C50 C51 C52 111.0(5)
C50 C51 H51A 109.4
C52 C51 H51A 109.4
C50 C51 H51B 109.4
C52 C51 H51B 109.4
H51A C51 H51B 108.0
C51 C52 C53 112.1(4)
C51 C52 H52A 109.2
C53 C52 H52A 109.2
C51 C52 H52B 109.2
C53 C52 H52B 109.2
H52A C52 H52B 107.9
C48 C53 C52 110.1(4)
C48 C53 H53A 109.6
C52 C53 H53A 109.6
C48 C53 H53B 109.6
C52 C53 H53B 109.6
H53A C53 H53B 108.2
Cl4 C54 Cl3 110.6(4)
Cl4 C54 H54A 109.5
Cl3 C54 H54A 109.5
Cl4 C54 H54B 109.5
Cl3 C54 H54B 109.5
H54A C54 H54B 108.1
C24 P1 C30 103.6(2)
C24 P1 C18 110.3(2)
C30 P1 C18 103.4(2)
C24 P1 Ru1 115.28(16)
C30 P1 Ru1 108.67(16)
C18 P1 Ru1 114.34(18)
C36 P2 C48 102.6(2)
C36 P2 C42 110.3(2)
C48 P2 C42 102.4(2)
C36 P2 Ru1 115.40(16)
C48 P2 Ru1 108.06(15)
C42 P2 Ru1 116.20(17)
C1 Ru1 Cl1 101.61(13)
C1 Ru1 Cl2 95.04(13)
Cl1 Ru1 Cl2 163.33(4)
C1 Ru1 P1 97.92(13)
Cl1 Ru1 P1 85.79(4)
Cl2 Ru1 P1 91.10(4)
C1 Ru1 P2 100.82(13)
Cl1 Ru1 P2 90.46(4)
Cl2 Ru1 P2 87.24(4)
P1 Ru1 P2 161.26(4)

loop_
_geom_bond_atom_site_label_1
_geom_bond_atom_site_label_2
_geom_bond_distance
C1 C2 1.476(6)
C1 C9 1.501(6)
C1 Ru1 1.864(5)
C2 C3 1.342(6)
C2 H2 0.9500
C3 C4 1.479(7)
C3 C11A 1.493(9)
C3 C11B 1.495(8)
C4 C5 1.404(6)
C4 C9 1.404(6)
C5 C6 1.390(7)
C5 C10 1.506(7)
C6 C7 1.381(7)
C6 H6 0.9500
C7 C8 1.394(7)
C7 H7 0.9500
C8 C9 1.386(6)
C8 H8 0.9500
C10 H10A 0.9800
C10 H10B 0.9800
C10 H10C 0.9800
C11A C12A 1.381(14)
C11A C16A 1.390(14)
C12A C13A 1.381(15)
C12A H12A 0.9500
C13A C14A 1.362(15)
C13A H13A 0.9500
C14A C15A 1.376(15)
C14A H14A 0.9500
C15A C16A 1.405(15)
C15A H15A 0.9500
C16A C17A 1.477(19)
C17A H17A 0.9800
C17A H17B 0.9800
C17A H17C 0.9800
C11B C16B 1.395(12)
C11B C12B 1.401(12)
C12B C13B 1.380(13)
C12B H12B 0.9500
C13B C14B 1.368(13)
C13B H13B 0.9500
C14B C15B 1.357(13)
C14B H14B 0.9500
C15B C16B 1.390(12)
C15B H15B 0.9500
C16B C17B 1.501(17)
C17B H17D 0.9800
C17B H17E 0.9800
C17B H17F 0.9800
C18 C23 1.525(7)
C18 C19 1.528(7)
C18 P1 1.863(5)
C18 H18 1.0000
C19 C20 1.523(9)
C19 H19A 0.9900
C19 H19B 0.9900
C20 C21 1.517(10)
C20 H20A 0.9900
C20 H20B 0.9900
C21 C22 1.506(9)
C21 H21A 0.9900
C21 H21B 0.9900
C22 C23 1.536(7)
C22 H22A 0.9900
C22 H22B 0.9900
C23 H23A 0.9900
C23 H23B 0.9900
C24 C25 1.535(7)
C24 C29 1.546(7)
C24 P1 1.850(5)
C24 H24 1.0000
C25 C26 1.523(7)
C25 H25A 0.9900
C25 H25B 0.9900
C26 C27 1.515(8)
C26 H26A 0.9900
C26 H26B 0.9900
C27 C28 1.514(9)
C27 H27A 0.9900
C27 H27B 0.9900
C28 C29 1.508(9)
C28 H28A 0.9900
C28 H28B 0.9900
C29 H29A 0.9900
C29 H29B 0.9900
C30 C35 1.511(8)
C30 C31 1.541(7)
C30 P1 1.860(5)
C30 H30 1.0000
C31 C32 1.528(7)
C31 H31A 0.9900
C31 H31B 0.9900
C32 C33 1.514(10)
C32 H32A 0.9900
C32 H32B 0.9900
C33 C34 1.515(9)
C33 H33A 0.9900
C33 H33B 0.9900
C34 C35 1.542(8)
C34 H34A 0.9900
C34 H34B 0.9900
C35 H35A 0.9900
C35 H35B 0.9900
C36 C41 1.532(6)
C36 C37 1.543(7)
C36 P2 1.852(5)
C36 H36 1.0000
C37 C38 1.527(8)
C37 H37A 0.9900
C37 H37B 0.9900
C38 C39 1.523(7)
C38 H38A 0.9900
C38 H38B 0.9900
C39 C40 1.528(7)
C39 H39A 0.9900
C39 H39B 0.9900
C40 C41 1.522(7)
C40 H40A 0.9900
C40 H40B 0.9900
C41 H41A 0.9900
C41 H41B 0.9900
C42 C47 1.531(6)
C42 C43 1.540(6)
C42 P2 1.865(5)
C42 H42 1.0000
C43 C44 1.530(7)
C43 H43A 0.9900
C43 H43B 0.9900
C44 C45 1.534(7)
C44 H44A 0.9900
C44 H44B 0.9900
C45 C46 1.536(7)
C45 H45A 0.9900
C45 H45B 0.9900
C46 C47 1.516(7)
C46 H46A 0.9900
C46 H46B 0.9900
C47 H47A 0.9900
C47 H47B 0.9900
C48 C53 1.526(7)
C48 C49 1.533(7)
C48 P2 1.859(4)
C48 H48 1.0000
C49 C50 1.536(7)
C49 H49A 0.9900
C49 H49B 0.9900
C50 C51 1.510(8)
C50 H50A 0.9900
C50 H50B 0.9900
C51 C52 1.525(8)
C51 H51A 0.9900
C51 H51B 0.9900
C52 C53 1.532(7)
C52 H52A 0.9900
C52 H52B 0.9900
C53 H53A 0.9900
C53 H53B 0.9900
C54 Cl4 1.733(7)
C54 Cl3 1.760(7)
C54 H54A 0.9900
C54 H54B 0.9900
Cl1 Ru1 2.3787(11)
Cl2 Ru1 2.4005(12)
P1 Ru1 2.4150(12)
P2 Ru1 2.4293(12)

loop_
_geom_torsion_atom_site_label_1
_geom_torsion_atom_site_label_2
_geom_torsion_atom_site_label_3
_geom_torsion_atom_site_label_4
_geom_torsion
C9 C1 C2 C3 2.5(5)
Ru1 C1 C2 C3 -175.2(3)
C1 C2 C3 C4 -3.7(6)
C1 C2 C3 C11A -178.1(9)
C1 C2 C3 C11B 169.7(7)
C2 C3 C4 C5 -177.7(5)
C11A C3 C4 C5 -3.2(11)
C11B C3 C4 C5 9.2(10)
C2 C3 C4 C9 3.3(6)
C11A C3 C4 C9 177.8(9)
C11B C3 C4 C9 -169.9(7)
C9 C4 C5 C6 0.4(7)
C3 C4 C5 C6 -178.5(5)
C9 C4 C5 C10 -177.8(5)
C3 C4 C5 C10 3.3(9)
C4 C5 C6 C7 -0.8(8)
C10 C5 C6 C7 177.5(5)
C5 C6 C7 C8 -1.3(8)
C6 C7 C8 C9 3.8(7)
C7 C8 C9 C4 -4.2(7)
C7 C8 C9 C1 179.5(5)
C5 C4 C9 C8 2.1(7)
C3 C4 C9 C8 -178.7(4)
C5 C4 C9 C1 179.2(4)
C3 C4 C9 C1 -1.7(5)
C2 C1 C9 C8 176.3(5)
Ru1 C1 C9 C8 -6.2(7)
C2 C1 C9 C4 -0.4(5)
Ru1 C1 C9 C4 177.2(3)
C2 C3 C11A C12A 68.3(10)
C4 C3 C11A C12A -105.2(8)
C11B C3 C11A C12A 157(6)
C2 C3 C11A C16A -107.2(11)
C4 C3 C11A C16A 79.2(12)
C11B C3 C11A C16A -18(5)
C16A C11A C12A C13A 0.6(6)
C3 C11A C12A C13A -174.9(12)
C11A C12A C13A C14A -0.1(8)
C12A C13A C14A C15A 0.4(16)
C13A C14A C15A C16A -1.2(19)
C12A C11A C16A C15A -1.3(13)
C3 C11A C16A C15A 174.5(11)
C12A C11A C16A C17A -179.4(8)
C3 C11A C16A C17A -3.5(16)
C14A C15A C16A C11A 1.7(18)
C14A C15A C16A C17A 179.7(12)
C2 C3 C11B C16B 95.8(11)
C4 C3 C11B C16B -92.0(10)
C11A C3 C11B C16B -2(5)
C2 C3 C11B C12B -83.6(8)
C4 C3 C11B C12B 88.6(8)
C11A C3 C11B C12B 178(6)
C16B C11B C12B C13B 0.2(6)
C3 C11B C12B C13B 179.6(10)
C11B C12B C13B C14B 0.0(7)
C12B C13B C14B C15B -0.8(13)
C13B C14B C15B C16B 1.4(16)
C14B C15B C16B C11B -1.3(15)
C14B C15B C16B C17B 178.1(10)
C12B C11B C16B C15B 0.4(11)
C3 C11B C16B C15B -179.0(10)
C12B C11B C16B C17B -178.9(7)
C3 C11B C16B C17B 1.6(14)
C23 C18 C19 C20 57.9(8)
P1 C18 C19 C20 -169.7(5)
C18 C19 C20 C21 -54.7(9)
C19 C20 C21 C22 51.1(11)
C20 C21 C22 C23 -50.3(11)
C19 C18 C23 C22 -57.8(7)
P1 C18 C23 C22 166.7(4)
C21 C22 C23 C18 54.2(9)
C29 C24 C25 C26 56.6(6)
P1 C24 C25 C26 -170.5(4)
C24 C25 C26 C27 -55.3(6)
C25 C26 C27 C28 54.7(7)
C26 C27 C28 C29 -55.3(7)
C27 C28 C29 C24 55.7(6)
C25 C24 C29 C28 -56.8(6)
P1 C24 C29 C28 169.8(4)
C35 C30 C31 C32 -57.6(6)
P1 C30 C31 C32 175.5(4)
C30 C31 C32 C33 58.4(7)
C31 C32 C33 C34 -57.2(7)
C32 C33 C34 C35 54.1(8)
C31 C30 C35 C34 56.0(6)
P1 C30 C35 C34 -174.2(4)
C33 C34 C35 C30 -54.2(7)
C41 C36 C37 C38 -57.8(6)
P2 C36 C37 C38 170.2(4)
C36 C37 C38 C39 56.2(6)
C37 C38 C39 C40 -54.8(7)
C38 C39 C40 C41 54.6(7)
C39 C40 C41 C36 -56.8(6)
C37 C36 C41 C40 58.5(6)
P2 C36 C41 C40 -169.8(4)
C47 C42 C43 C44 -61.6(5)
P2 C42 C43 C44 164.5(3)
C42 C43 C44 C45 60.1(6)
C43 C44 C45 C46 -54.0(6)
C44 C45 C46 C47 51.0(7)
C45 C46 C47 C42 -53.7(6)
C43 C42 C47 C46 58.4(6)
P2 C42 C47 C46 -170.3(4)
C53 C48 C49 C50 58.8(6)
P2 C48 C49 C50 -172.2(4)
C48 C49 C50 C51 -57.4(6)
C49 C50 C51 C52 54.7(7)
C50 C51 C52 C53 -54.6(7)
C49 C48 C53 C52 -57.9(5)
P2 C48 C53 C52 175.3(4)
C51 C52 C53 C48 56.4(6)
C25 C24 P1 C30 173.0(4)
C29 C24 P1 C30 -55.7(4)
C25 C24 P1 C18 -76.9(4)
C29 C24 P1 C18 54.3(4)
C25 C24 P1 Ru1 54.4(4)
C29 C24 P1 Ru1 -174.3(3)
C35 C30 P1 C24 -171.5(4)
C31 C30 P1 C24 -45.0(4)
C35 C30 P1 C18 73.3(4)
C31 C30 P1 C18 -160.1(4)
C35 C30 P1 Ru1 -48.5(4)
C31 C30 P1 Ru1 78.1(4)
C23 C18 P1 C24 43.6(5)
C19 C18 P1 C24 -87.5(5)
C23 C18 P1 C30 153.8(4)
C19 C18 P1 C30 22.7(6)
C23 C18 P1 Ru1 -88.2(4)
C19 C18 P1 Ru1 140.7(5)
C41 C36 P2 C48 173.3(4)
C37 C36 P2 C48 -57.2(4)
C41 C36 P2 C42 -78.2(4)
C37 C36 P2 C42 51.4(4)
C41 C36 P2 Ru1 56.0(4)
C37 C36 P2 Ru1 -174.4(3)
C53 C48 P2 C36 -52.5(4)
C49 C48 P2 C36 -178.4(3)
C53 C48 P2 C42 -167.0(4)
C49 C48 P2 C42 67.1(4)
C53 C48 P2 Ru1 69.8(4)
C49 C48 P2 Ru1 -56.1(4)
C47 C42 P2 C36 -79.8(4)
C43 C42 P2 C36 49.2(4)
C47 C42 P2 C48 28.9(4)
C43 C42 P2 C48 157.9(3)
C47 C42 P2 Ru1 146.4(3)
C43 C42 P2 Ru1 -84.6(4)
C2 C1 Ru1 Cl1 -159.4(4)
C9 C1 Ru1 Cl1 23.5(4)
C2 C1 Ru1 Cl2 19.7(4)
C9 C1 Ru1 Cl2 -157.4(4)
C2 C1 Ru1 P1 -72.1(4)
C9 C1 Ru1 P1 110.8(4)
C2 C1 Ru1 P2 107.9(4)
C9 C1 Ru1 P2 -69.2(4)
C24 P1 Ru1 C1 -61.4(2)
C30 P1 Ru1 C1 -177.1(2)
C18 P1 Ru1 C1 68.1(2)
C24 P1 Ru1 Cl1 39.80(18)
C30 P1 Ru1 Cl1 -75.92(17)
C18 P1 Ru1 Cl1 169.2(2)
C24 P1 Ru1 Cl2 -156.60(18)
C30 P1 Ru1 Cl2 87.68(17)
C18 P1 Ru1 Cl2 -27.2(2)
C24 P1 Ru1 P2 118.7(2)
C30 P1 Ru1 P2 3.0(2)
C18 P1 Ru1 P2 -111.9(2)
C36 P2 Ru1 C1 -59.6(2)
C48 P2 Ru1 C1 -173.7(2)
C42 P2 Ru1 C1 71.9(2)
C36 P2 Ru1 Cl1 -161.48(18)
C48 P2 Ru1 Cl1 84.38(16)
C42 P2 Ru1 Cl1 -29.99(16)
C36 P2 Ru1 Cl2 35.04(18)
C48 P2 Ru1 Cl2 -79.10(16)
C42 P2 Ru1 Cl2 166.53(16)
C36 P2 Ru1 P1 120.3(2)
C48 P2 Ru1 P1 6.2(2)
C42 P2 Ru1 P1 -108.2(2)
